data_7720210
loop_
_publ_author_name
'Gusev, Alexey'
'Kiskin, Mikhail'
'Braga, Elena'
'Zamnius, Ekaterina'
'Zakharov, Konstantin'
'Tyutyunik, Andrey'
'Vlasenko, Valery'
'Zueva, Ekaterina'
'Petrova, Maria'
'Linert, Wolfgang'

_publ_section_title
;
 Diverse structures and emission properties of copper(I) iodide complexes
 based on an oxadiazole-type ligand.
;
_journal_issue 7
_journal_name_full 'Dalton transactions (Cambridge, England : 2003)'
_journal_page_first 3138
_journal_page_last 3151
_journal_paper_doi 10.1039/d5dt02744f
_journal_volume 55
_journal_year 2026
_chemical_formula_moiety 'C62 H48 Cu2 I2 N6 O2 P2, 2(C H Cl3)'
_chemical_formula_sum 'C64 H50 Cl6 Cu2 I2 N6 O2 P2'
_chemical_formula_weight 1590.62
_space_group_crystal_system triclinic
_space_group_IT_number 2
_space_group_name_Hall '-P 1'
_space_group_name_H-M_alt 'P -1'
_atom_sites_solution_hydrogens geom
_audit_creation_date 2024-04-22
_audit_creation_method
;
Olex2 1.5
(compiled 2024.02.16 svn.r378c4104 for OlexSys, GUI svn.r6928)
;
_audit_update_record
;
2025-10-29 deposited with the CCDC.	2026-01-12 downloaded from the CCDC.
;
_cell_angle_alpha 88.222(2)
_cell_angle_beta 78.591(2)
_cell_angle_gamma 74.893(2)
_cell_formula_units_Z 1
_cell_length_a 9.2193(5)
_cell_length_b 13.6159(8)
_cell_length_c 13.7054(8)
_cell_measurement_reflns_used 9884
_cell_measurement_temperature 100(2)
_cell_measurement_theta_max 31.77
_cell_measurement_theta_min 2.33
_cell_volume 1627.77(16)
_computing_cell_refinement 'SAINT V8.38A (?, 2016)'
_computing_data_reduction 'SAINT V8.38A (?, 2016)'
_computing_molecular_graphics 'Olex2 1.5 (Dolomanov et al., 2009)'
_computing_publication_material 'Olex2 1.5 (Dolomanov et al., 2009)'
_computing_structure_refinement 'SHELXL 2018/3 (Sheldrick, 2015)'
_diffrn_ambient_temperature 100.15
_diffrn_measured_fraction_theta_full 0.999
_diffrn_measured_fraction_theta_max 0.998
_diffrn_measurement_device_type 'Bruker APEX-II CCD'
_diffrn_measurement_method '\f and \w scans'
_diffrn_radiation_type MoK\a
_diffrn_radiation_wavelength 0.71073
_diffrn_reflns_av_R_equivalents 0.0484
_diffrn_reflns_av_unetI/netI 0.0608
_diffrn_reflns_Laue_measured_fraction_full 0.999
_diffrn_reflns_Laue_measured_fraction_max 0.998
_diffrn_reflns_limit_h_max 13
_diffrn_reflns_limit_h_min -13
_diffrn_reflns_limit_k_max 19
_diffrn_reflns_limit_k_min -19
_diffrn_reflns_limit_l_max 19
_diffrn_reflns_limit_l_min -19
_diffrn_reflns_number 30800
_diffrn_reflns_point_group_measured_fraction_full 0.999
_diffrn_reflns_point_group_measured_fraction_max 0.998
_diffrn_reflns_theta_full 25.242
_diffrn_reflns_theta_max 30.508
_diffrn_reflns_theta_min 2.191
_diffrn_standards_number 0
_exptl_absorpt_coefficient_mu 1.945
_exptl_absorpt_correction_T_max 0.7464
_exptl_absorpt_correction_T_min 0.5746
_exptl_absorpt_correction_type multi-scan
_exptl_absorpt_process_details
;
SADABS-2016/2 (Bruker,2016/2) was used for absorption correction.
wR2(int) was 0.0881 before and 0.0568 after correction.
The Ratio of minimum to maximum transmission is 0.7698.
The \l/2 correction factor is Not present.
;
_exptl_crystal_colour yellow
_exptl_crystal_colour_primary yellow
_exptl_crystal_density_diffrn 1.623
_exptl_crystal_description parallelepiped
_exptl_crystal_F_000 788
_exptl_crystal_preparation Luminescent
_exptl_crystal_size_max 0.21
_exptl_crystal_size_mid 0.12
_exptl_crystal_size_min 0.04
_refine_diff_density_max 1.326
_refine_diff_density_min -1.109
_refine_diff_density_rms 0.138
_refine_ls_extinction_method none
_refine_ls_goodness_of_fit_ref 1.034
_refine_ls_hydrogen_treatment constr
_refine_ls_matrix_type full
_refine_ls_number_parameters 389
_refine_ls_number_reflns 9927
_refine_ls_number_restraints 0
_refine_ls_restrained_S_all 1.034
_refine_ls_R_factor_all 0.0629
_refine_ls_R_factor_gt 0.0413
_refine_ls_shift/su_max 0.001
_refine_ls_shift/su_mean 0.000
_refine_ls_structure_factor_coef Fsqd
_refine_ls_weighting_details 'w=1/[\s^2^(Fo^2^)+(0.0125P)^2^+3.2805P] where P=(Fo^2^+2Fc^2^)/3'
_refine_ls_weighting_scheme calc
_refine_ls_wR_factor_gt 0.0700
_refine_ls_wR_factor_ref 0.0813
_reflns_Friedel_coverage 0.000
_reflns_number_gt 7780
_reflns_number_total 9927
_reflns_threshold_expression 'I > 2\s(I)'
_cod_data_source_file d5dt02744f2.cif
_cod_data_source_block 1_a
_cod_depositor_comments
;
The following automatic conversions were performed:

data item '_exptl_absorpt_correction_type' value 'multi scan' was
changed to 'multi-scan' in accordance with the
/home/data/users/saulius/crontab/automatic-downloads/rss-feeds/RSC/lib/dictionaries/cif_core.dic
dictionary named 'cif_core.dic' version 2.4.2 last updated on
2011-04-26.

Automatic conversion script
Id: cif_fix_values 8170 2020-07-09 18:12:32Z antanas 
;
_cod_database_code 7720210
_shelx_shelxl_version_number 2018/3
_shelx_space_group_comment
;
The symmetry employed for this shelxl refinement is uniquely defined
by the following loop, which should always be used as a source of
symmetry information in preference to the above space-group names.
They are only intended as comments.
;
_shelx_estimated_absorpt_t_max 0.926
_shelx_estimated_absorpt_t_min 0.686
_olex2_refinement_description
;
1. Fixed Uiso
 At 1.2 times of:
  All C(H) groups, All C(H,H) groups
2. Others
 Sof(H32A)=Sof(Cl3B)=1-FVAR(1)
 Sof(H32)=Sof(Cl3A)=FVAR(1)
3.a Ternary CH refined with riding coordinates:
 C32(H32A), C32(H32)
3.b Aromatic/amide H refined with riding coordinates:
 C1(H1), C2(H2), C4(H4), C5(H5), C9(H9), C10(H10), C11(H11), C12(H12),
 C13(H13), C15(H15), C16(H16), C17(H17), C18(H18), C19(H19), C21(H21), C22(H22),
  C23(H23), C24(H24), C25(H25), C27(H27), C28(H28), C29(H29), C30(H30), C31(H31)
;
_olex2_submission_special_instructions 'No special instructions were received'

loop_
_space_group_symop_operation_xyz
'x, y, z'
'-x, -y, -z'

loop_
_atom_site_label
_atom_site_type_symbol
_atom_site_fract_x
_atom_site_fract_y
_atom_site_fract_z
_atom_site_U_iso_or_equiv
_atom_site_adp_type
_atom_site_occupancy
_atom_site_site_symmetry_order
_atom_site_calc_flag
_atom_site_refinement_flags_posn
_atom_site_refinement_flags_adp
_atom_site_refinement_flags_occupancy
_atom_site_disorder_assembly
_atom_site_disorder_group
I1 I 0.21688(2) 0.39383(2) 0.52418(2) 0.01674(5) Uani 1 1 d . . . . .
Cu1 Cu 0.09122(4) 0.55807(3) 0.43017(3) 0.01495(8) Uani 1 1 d . . . . .
P1 P 0.17463(8) 0.52881(6) 0.26646(5) 0.01411(14) Uani 1 1 d . . . . .
O1 O 0.4016(2) 0.93308(15) 0.60642(15) 0.0164(4) Uani 1 1 d . . . . .
N1 N 0.1490(3) 0.67437(18) 0.49196(18) 0.0158(5) Uani 1 1 d . . . . .
N2 N 0.1658(3) 1.02381(19) 0.6018(2) 0.0217(5) Uani 1 1 d . . . . .
N3 N 0.2469(3) 1.08897(19) 0.6292(2) 0.0212(5) Uani 1 1 d . . . . .
C1 C 0.0516(3) 0.7679(2) 0.4987(2) 0.0168(6) Uani 1 1 d . . . . .
H1 H -0.044954 0.775624 0.480644 0.020 Uiso 1 1 calc R U . . .
C2 C 0.0852(3) 0.8529(2) 0.5305(2) 0.0187(6) Uani 1 1 d . . . . .
H2 H 0.013513 0.917597 0.533601 0.022 Uiso 1 1 calc R U . . .
C3 C 0.2267(3) 0.8424(2) 0.5582(2) 0.0158(6) Uani 1 1 d . . . . .
C4 C 0.3284(3) 0.7464(2) 0.5520(2) 0.0176(6) Uani 1 1 d . . . . .
H4 H 0.425278 0.736620 0.570291 0.021 Uiso 1 1 calc R U . . .
C5 C 0.2852(3) 0.6650(2) 0.5185(2) 0.0173(6) Uani 1 1 d . . . . .
H5 H 0.355072 0.599487 0.513981 0.021 Uiso 1 1 calc R U . . .
C6 C 0.2602(3) 0.9343(2) 0.5892(2) 0.0164(6) Uani 1 1 d . . . . .
C7 C 0.3837(3) 1.0332(2) 0.6310(2) 0.0166(6) Uani 1 1 d . . . . .
C8 C 0.5108(3) 1.0654(2) 0.6565(2) 0.0176(6) Uani 1 1 d . . . . .
C9 C 0.4905(4) 1.1691(2) 0.6736(2) 0.0203(6) Uani 1 1 d . . . . .
H9 H 0.397095 1.216443 0.666974 0.024 Uiso 1 1 calc R U . . .
C10 C 0.6070(4) 1.2029(2) 0.7004(2) 0.0230(7) Uani 1 1 d . . . . .
H10 H 0.593216 1.273425 0.712342 0.028 Uiso 1 1 calc R U . . .
C11 C 0.7433(4) 1.1342(3) 0.7098(2) 0.0250(7) Uani 1 1 d . . . . .
H11 H 0.822999 1.157623 0.728053 0.030 Uiso 1 1 calc R U . . .
C12 C 0.7636(4) 1.0314(3) 0.6926(2) 0.0247(7) Uani 1 1 d . . . . .
H12 H 0.857474 0.984572 0.699089 0.030 Uiso 1 1 calc R U . . .
C13 C 0.6482(4) 0.9958(2) 0.6659(2) 0.0214(6) Uani 1 1 d . . . . .
H13 H 0.662703 0.925158 0.654138 0.026 Uiso 1 1 calc R U . . .
C14 C 0.1792(3) 0.4004(2) 0.2283(2) 0.0156(6) Uani 1 1 d . . . . .
C15 C 0.0500(4) 0.3659(2) 0.2657(2) 0.0209(6) Uani 1 1 d . . . . .
H15 H -0.035456 0.409054 0.308171 0.025 Uiso 1 1 calc R U . . .
C16 C 0.0453(4) 0.2684(3) 0.2412(2) 0.0262(7) Uani 1 1 d . . . . .
H16 H -0.044048 0.245635 0.265357 0.031 Uiso 1 1 calc R U . . .
C17 C 0.1714(4) 0.2047(2) 0.1813(3) 0.0283(8) Uani 1 1 d . . . . .
H17 H 0.168396 0.138165 0.164576 0.034 Uiso 1 1 calc R U . . .
C18 C 0.3023(4) 0.2374(2) 0.1457(3) 0.0269(7) Uani 1 1 d . . . . .
H18 H 0.389444 0.193017 0.105969 0.032 Uiso 1 1 calc R U . . .
C19 C 0.3049(4) 0.3354(2) 0.1687(2) 0.0217(6) Uani 1 1 d . . . . .
H19 H 0.393630 0.358385 0.143205 0.026 Uiso 1 1 calc R U . . .
C20 C 0.3717(3) 0.5366(2) 0.2215(2) 0.0167(6) Uani 1 1 d . . . . .
C21 C 0.4211(4) 0.5840(2) 0.1339(2) 0.0219(6) Uani 1 1 d . . . . .
H21 H 0.351506 0.611774 0.091326 0.026 Uiso 1 1 calc R U . . .
C22 C 0.5722(4) 0.5905(3) 0.1088(2) 0.0256(7) Uani 1 1 d . . . . .
H22 H 0.604649 0.623736 0.049688 0.031 Uiso 1 1 calc R U . . .
C23 C 0.6757(4) 0.5490(3) 0.1694(2) 0.0254(7) Uani 1 1 d . . . . .
H23 H 0.778862 0.553130 0.151601 0.030 Uiso 1 1 calc R U . . .
C24 C 0.6275(4) 0.5014(3) 0.2560(3) 0.0260(7) Uani 1 1 d . . . . .
H24 H 0.697993 0.472633 0.297718 0.031 Uiso 1 1 calc R U . . .
C25 C 0.4767(3) 0.4956(2) 0.2820(2) 0.0213(6) Uani 1 1 d . . . . .
H25 H 0.444660 0.463265 0.341856 0.026 Uiso 1 1 calc R U . . .
C26 C 0.0660(3) 0.6097(2) 0.1823(2) 0.0155(6) Uani 1 1 d . . . . .
C27 C -0.0316(3) 0.7031(2) 0.2205(2) 0.0177(6) Uani 1 1 d . . . . .
H27 H -0.039747 0.722131 0.287856 0.021 Uiso 1 1 calc R U . . .
C28 C -0.1169(4) 0.7682(2) 0.1600(2) 0.0218(6) Uani 1 1 d . . . . .
H28 H -0.182017 0.831977 0.185776 0.026 Uiso 1 1 calc R U . . .
C29 C -0.1065(4) 0.7399(2) 0.0619(2) 0.0231(7) Uani 1 1 d . . . . .
H29 H -0.166124 0.783818 0.021104 0.028 Uiso 1 1 calc R U . . .
C30 C -0.0091(4) 0.6474(2) 0.0230(2) 0.0214(6) Uani 1 1 d . . . . .
H30 H -0.001378 0.628676 -0.044359 0.026 Uiso 1 1 calc R U . . .
C31 C 0.0769(3) 0.5827(2) 0.0831(2) 0.0175(6) Uani 1 1 d . . . . .
H31 H 0.143390 0.519622 0.056509 0.021 Uiso 1 1 calc R U . . .
Cl1 Cl 0.13245(18) 0.95966(10) -0.13951(11) 0.0718(4) Uani 1 1 d . . . . .
Cl2 Cl 0.28751(13) 0.74796(10) -0.13472(11) 0.0627(3) Uani 1 1 d . . . . .
C32 C 0.1806(4) 0.8559(3) -0.0634(3) 0.0425(10) Uani 1 1 d . . . . .
H32A H 0.082146 0.840945 -0.030164 0.051 Uiso 0.59(6) 1 calc R U P A 2
H32 H 0.085320 0.842290 -0.022885 0.051 Uiso 0.41(6) 1 calc R U P A 1
Cl3A Cl 0.2826(16) 0.905(4) 0.017(2) 0.109(8) Uani 0.41(6) 1 d . . P A 1
Cl3B Cl 0.2757(11) 0.8666(8) 0.0287(6) 0.066(2) Uani 0.59(6) 1 d . . P A 2

loop_
_atom_site_aniso_label
_atom_site_aniso_U_11
_atom_site_aniso_U_22
_atom_site_aniso_U_33
_atom_site_aniso_U_23
_atom_site_aniso_U_13
_atom_site_aniso_U_12
I1 0.01389(9) 0.01706(9) 0.01907(10) 0.00301(7) -0.00360(7) -0.00370(7)
Cu1 0.01514(17) 0.01588(17) 0.01409(17) -0.00077(13) -0.00332(13) -0.00403(14)
P1 0.0133(3) 0.0165(4) 0.0132(3) 0.0000(3) -0.0027(3) -0.0050(3)
O1 0.0162(10) 0.0138(10) 0.0205(11) -0.0011(8) -0.0051(8) -0.0046(8)
N1 0.0171(12) 0.0171(12) 0.0144(12) 0.0010(9) -0.0034(9) -0.0061(10)
N2 0.0216(13) 0.0183(13) 0.0280(14) -0.0015(11) -0.0102(11) -0.0059(11)
N3 0.0216(13) 0.0154(12) 0.0295(15) -0.0017(11) -0.0098(11) -0.0058(10)
C1 0.0180(14) 0.0172(14) 0.0169(14) 0.0017(11) -0.0064(11) -0.0051(11)
C2 0.0180(14) 0.0152(14) 0.0231(15) 0.0004(12) -0.0054(12) -0.0034(11)
C3 0.0175(13) 0.0169(14) 0.0151(14) -0.0007(11) -0.0047(11) -0.0066(11)
C4 0.0148(13) 0.0175(14) 0.0204(15) -0.0007(11) -0.0039(11) -0.0037(11)
C5 0.0150(13) 0.0163(14) 0.0201(15) -0.0015(11) -0.0043(11) -0.0022(11)
C6 0.0148(13) 0.0192(14) 0.0160(14) -0.0005(11) -0.0042(11) -0.0049(11)
C7 0.0192(14) 0.0143(14) 0.0166(14) 0.0000(11) -0.0046(11) -0.0045(11)
C8 0.0187(14) 0.0207(15) 0.0145(14) 0.0016(11) -0.0036(11) -0.0067(12)
C9 0.0221(15) 0.0206(15) 0.0182(15) 0.0005(12) -0.0023(12) -0.0070(12)
C10 0.0287(17) 0.0226(16) 0.0200(16) -0.0040(12) -0.0018(13) -0.0123(14)
C11 0.0292(17) 0.0323(18) 0.0206(16) 0.0012(13) -0.0061(13) -0.0198(15)
C12 0.0224(16) 0.0294(18) 0.0243(17) 0.0048(14) -0.0070(13) -0.0090(14)
C13 0.0223(15) 0.0192(15) 0.0244(16) 0.0000(12) -0.0074(13) -0.0062(12)
C14 0.0176(13) 0.0171(14) 0.0135(13) 0.0009(11) -0.0055(11) -0.0050(11)
C15 0.0224(15) 0.0268(16) 0.0151(14) 0.0005(12) -0.0036(12) -0.0093(13)
C16 0.0364(19) 0.0324(18) 0.0177(16) 0.0044(13) -0.0072(14) -0.0216(16)
C17 0.048(2) 0.0178(16) 0.0249(17) 0.0043(13) -0.0153(16) -0.0126(15)
C18 0.0303(18) 0.0215(16) 0.0285(18) -0.0049(14) -0.0075(14) -0.0037(14)
C19 0.0203(15) 0.0215(16) 0.0233(16) -0.0014(13) -0.0037(12) -0.0056(13)
C20 0.0143(13) 0.0166(14) 0.0192(14) -0.0009(11) -0.0015(11) -0.0053(11)
C21 0.0222(15) 0.0256(16) 0.0187(15) 0.0002(13) -0.0040(12) -0.0077(13)
C22 0.0221(16) 0.0332(19) 0.0220(16) 0.0020(14) 0.0012(13) -0.0126(14)
C23 0.0155(14) 0.0349(19) 0.0258(17) -0.0023(14) 0.0018(12) -0.0104(14)
C24 0.0173(15) 0.0358(19) 0.0272(17) -0.0004(14) -0.0076(13) -0.0081(14)
C25 0.0199(15) 0.0278(17) 0.0180(15) 0.0027(13) -0.0048(12) -0.0087(13)
C26 0.0149(13) 0.0178(14) 0.0162(14) 0.0038(11) -0.0052(11) -0.0072(11)
C27 0.0185(14) 0.0199(15) 0.0143(14) 0.0021(11) -0.0014(11) -0.0061(12)
C28 0.0236(15) 0.0196(15) 0.0210(16) 0.0030(12) -0.0024(13) -0.0056(13)
C29 0.0236(16) 0.0252(16) 0.0215(16) 0.0068(13) -0.0088(13) -0.0055(13)
C30 0.0262(16) 0.0255(16) 0.0162(14) 0.0030(12) -0.0069(12) -0.0112(13)
C31 0.0192(14) 0.0210(15) 0.0149(14) 0.0017(11) -0.0053(11) -0.0085(12)
Cl1 0.0933(10) 0.0452(7) 0.0646(9) 0.0214(6) -0.0006(7) -0.0100(7)
Cl2 0.0317(5) 0.0566(7) 0.0943(10) -0.0112(7) -0.0131(6) 0.0003(5)
C32 0.0275(19) 0.046(2) 0.049(3) 0.012(2) -0.0014(18) -0.0060(18)
Cl3A 0.061(3) 0.17(2) 0.087(7) -0.069(9) -0.023(4) 0.001(7)
Cl3B 0.066(2) 0.085(4) 0.038(3) -0.006(3) -0.0101(14) -0.004(2)

loop_
_atom_type_symbol
_atom_type_description
_atom_type_scat_dispersion_real
_atom_type_scat_dispersion_imag
_atom_type_scat_source
C C 0.0033 0.0016 'International Tables Vol C Tables 4.2.6.8 and 6.1.1.4'
H H 0.0000 0.0000 'International Tables Vol C Tables 4.2.6.8 and 6.1.1.4'
Cl Cl 0.1484 0.1585 'International Tables Vol C Tables 4.2.6.8 and 6.1.1.4'
Cu Cu 0.3201 1.2651 'International Tables Vol C Tables 4.2.6.8 and 6.1.1.4'
I I -0.4742 1.8119 'International Tables Vol C Tables 4.2.6.8 and 6.1.1.4'
N N 0.0061 0.0033 'International Tables Vol C Tables 4.2.6.8 and 6.1.1.4'
O O 0.0106 0.0060 'International Tables Vol C Tables 4.2.6.8 and 6.1.1.4'
P P 0.1023 0.0942 'International Tables Vol C Tables 4.2.6.8 and 6.1.1.4'

loop_
_geom_angle_atom_site_label_1
_geom_angle_atom_site_label_2
_geom_angle_atom_site_label_3
_geom_angle
_geom_angle_site_symmetry_1
_geom_angle_site_symmetry_3
_geom_angle_publ_flag
Cu1 I1 Cu1 67.874(14) . 2_566 ?
I1 Cu1 I1 112.126(13) . 2_566 ?
I1 Cu1 Cu1 56.589(12) . 2_566 ?
I1 Cu1 Cu1 55.537(12) 2_566 2_566 ?
P1 Cu1 I1 108.20(2) . . ?
P1 Cu1 I1 110.64(2) . 2_566 ?
P1 Cu1 Cu1 126.56(3) . 2_566 ?
N1 Cu1 I1 104.58(7) . 2_566 ?
N1 Cu1 I1 104.12(7) . . ?
N1 Cu1 Cu1 116.36(7) . 2_566 ?
N1 Cu1 P1 117.07(7) . . ?
C14 P1 Cu1 112.70(10) . . ?
C14 P1 C20 103.39(13) . . ?
C14 P1 C26 103.10(13) . . ?
C20 P1 Cu1 114.10(10) . . ?
C20 P1 C26 104.12(13) . . ?
C26 P1 Cu1 117.84(10) . . ?
C6 O1 C7 102.1(2) . . ?
C1 N1 Cu1 118.55(19) . . ?
C1 N1 C5 117.4(2) . . ?
C5 N1 Cu1 123.8(2) . . ?
C6 N2 N3 106.4(2) . . ?
C7 N3 N2 106.4(2) . . ?
N1 C1 H1 118.4 . . ?
N1 C1 C2 123.3(3) . . ?
C2 C1 H1 118.4 . . ?
C1 C2 H2 120.5 . . ?
C1 C2 C3 118.9(3) . . ?
C3 C2 H2 120.5 . . ?
C2 C3 C6 117.5(3) . . ?
C4 C3 C2 118.6(3) . . ?
C4 C3 C6 123.8(3) . . ?
C3 C4 H4 120.7 . . ?
C3 C4 C5 118.5(3) . . ?
C5 C4 H4 120.7 . . ?
N1 C5 C4 123.3(3) . . ?
N1 C5 H5 118.4 . . ?
C4 C5 H5 118.4 . . ?
O1 C6 C3 121.4(2) . . ?
N2 C6 O1 112.8(2) . . ?
N2 C6 C3 125.8(3) . . ?
O1 C7 C8 120.1(2) . . ?
N3 C7 O1 112.4(2) . . ?
N3 C7 C8 127.5(3) . . ?
C9 C8 C7 117.8(3) . . ?
C13 C8 C7 122.0(3) . . ?
C13 C8 C9 120.2(3) . . ?
C8 C9 H9 120.1 . . ?
C10 C9 C8 119.8(3) . . ?
C10 C9 H9 120.1 . . ?
C9 C10 H10 119.9 . . ?
C11 C10 C9 120.2(3) . . ?
C11 C10 H10 119.9 . . ?
C10 C11 H11 120.0 . . ?
C10 C11 C12 120.0(3) . . ?
C12 C11 H11 120.0 . . ?
C11 C12 H12 119.6 . . ?
C11 C12 C13 120.8(3) . . ?
C13 C12 H12 119.6 . . ?
C8 C13 H13 120.5 . . ?
C12 C13 C8 119.0(3) . . ?
C12 C13 H13 120.5 . . ?
C15 C14 P1 116.8(2) . . ?
C19 C14 P1 123.9(2) . . ?
C19 C14 C15 119.2(3) . . ?
C14 C15 H15 119.9 . . ?
C14 C15 C16 120.3(3) . . ?
C16 C15 H15 119.9 . . ?
C15 C16 H16 120.1 . . ?
C17 C16 C15 119.7(3) . . ?
C17 C16 H16 120.1 . . ?
C16 C17 H17 119.8 . . ?
C16 C17 C18 120.4(3) . . ?
C18 C17 H17 119.8 . . ?
C17 C18 H18 120.2 . . ?
C17 C18 C19 119.6(3) . . ?
C19 C18 H18 120.2 . . ?
C14 C19 H19 119.6 . . ?
C18 C19 C14 120.8(3) . . ?
C18 C19 H19 119.6 . . ?
C21 C20 P1 124.5(2) . . ?
C25 C20 P1 116.7(2) . . ?
C25 C20 C21 118.7(3) . . ?
C20 C21 H21 120.0 . . ?
C22 C21 C20 120.1(3) . . ?
C22 C21 H21 120.0 . . ?
C21 C22 H22 119.7 . . ?
C23 C22 C21 120.6(3) . . ?
C23 C22 H22 119.7 . . ?
C22 C23 H23 120.2 . . ?
C24 C23 C22 119.5(3) . . ?
C24 C23 H23 120.2 . . ?
C23 C24 H24 119.9 . . ?
C23 C24 C25 120.2(3) . . ?
C25 C24 H24 119.9 . . ?
C20 C25 H25 119.6 . . ?
C24 C25 C20 120.8(3) . . ?
C24 C25 H25 119.6 . . ?
C27 C26 P1 117.5(2) . . ?
C31 C26 P1 123.2(2) . . ?
C31 C26 C27 119.3(3) . . ?
C26 C27 H27 119.9 . . ?
C28 C27 C26 120.2(3) . . ?
C28 C27 H27 119.9 . . ?
C27 C28 H28 120.0 . . ?
C29 C28 C27 119.9(3) . . ?
C29 C28 H28 120.0 . . ?
C28 C29 H29 119.8 . . ?
C28 C29 C30 120.4(3) . . ?
C30 C29 H29 119.8 . . ?
C29 C30 H30 120.1 . . ?
C31 C30 C29 119.8(3) . . ?
C31 C30 H30 120.1 . . ?
C26 C31 H31 119.8 . . ?
C30 C31 C26 120.4(3) . . ?
C30 C31 H31 119.8 . . ?
Cl1 C32 H32A 106.5 . . ?
Cl1 C32 H32 109.8 . . ?
Cl1 C32 Cl3A 101(2) . . ?
Cl2 C32 Cl1 110.7(2) . . ?
Cl2 C32 H32A 106.5 . . ?
Cl2 C32 H32 109.8 . . ?
Cl2 C32 Cl3A 115.3(9) . . ?
Cl3A C32 H32 109.8 . . ?
Cl3B C32 Cl1 118.9(4) . . ?
Cl3B C32 Cl2 107.0(4) . . ?
Cl3B C32 H32A 106.5 . . ?

loop_
_geom_bond_atom_site_label_1
_geom_bond_atom_site_label_2
_geom_bond_distance
_geom_bond_site_symmetry_2
_geom_bond_publ_flag
I1 Cu1 2.6579(4) . ?
I1 Cu1 2.6909(4) 2_566 ?
Cu1 Cu1 2.9863(7) 2_566 ?
Cu1 P1 2.2356(8) . ?
Cu1 N1 2.052(2) . ?
P1 C14 1.828(3) . ?
P1 C20 1.829(3) . ?
P1 C26 1.830(3) . ?
O1 C6 1.366(3) . ?
O1 C7 1.374(3) . ?
N1 C1 1.347(4) . ?
N1 C5 1.348(4) . ?
N2 N3 1.402(3) . ?
N2 C6 1.294(4) . ?
N3 C7 1.296(4) . ?
C1 H1 0.9500 . ?
C1 C2 1.377(4) . ?
C2 H2 0.9500 . ?
C2 C3 1.401(4) . ?
C3 C4 1.390(4) . ?
C3 C6 1.458(4) . ?
C4 H4 0.9500 . ?
C4 C5 1.391(4) . ?
C5 H5 0.9500 . ?
C7 C8 1.458(4) . ?
C8 C9 1.397(4) . ?
C8 C13 1.396(4) . ?
C9 H9 0.9500 . ?
C9 C10 1.388(4) . ?
C10 H10 0.9500 . ?
C10 C11 1.383(5) . ?
C11 H11 0.9500 . ?
C11 C12 1.385(5) . ?
C12 H12 0.9500 . ?
C12 C13 1.391(4) . ?
C13 H13 0.9500 . ?
C14 C15 1.393(4) . ?
C14 C19 1.389(4) . ?
C15 H15 0.9500 . ?
C15 C16 1.394(4) . ?
C16 H16 0.9500 . ?
C16 C17 1.385(5) . ?
C17 H17 0.9500 . ?
C17 C18 1.387(5) . ?
C18 H18 0.9500 . ?
C18 C19 1.388(4) . ?
C19 H19 0.9500 . ?
C20 C21 1.399(4) . ?
C20 C25 1.394(4) . ?
C21 H21 0.9500 . ?
C21 C22 1.393(4) . ?
C22 H22 0.9500 . ?
C22 C23 1.386(5) . ?
C23 H23 0.9500 . ?
C23 C24 1.386(5) . ?
C24 H24 0.9500 . ?
C24 C25 1.388(4) . ?
C25 H25 0.9500 . ?
C26 C27 1.400(4) . ?
C26 C31 1.397(4) . ?
C27 H27 0.9500 . ?
C27 C28 1.393(4) . ?
C28 H28 0.9500 . ?
C28 C29 1.388(4) . ?
C29 H29 0.9500 . ?
C29 C30 1.392(4) . ?
C30 H30 0.9500 . ?
C30 C31 1.390(4) . ?
C31 H31 0.9500 . ?
Cl1 C32 1.745(4) . ?
Cl2 C32 1.743(4) . ?
C32 H32A 1.0000 . ?
C32 H32 1.0000 . ?
C32 Cl3A 1.83(2) . ?
C32 Cl3B 1.704(11) . ?

loop_
_geom_torsion_atom_site_label_1
_geom_torsion_atom_site_label_2
_geom_torsion_atom_site_label_3
_geom_torsion_atom_site_label_4
_geom_torsion
_geom_torsion_site_symmetry_1
_geom_torsion_site_symmetry_2
_geom_torsion_site_symmetry_3
_geom_torsion_site_symmetry_4
_geom_torsion_publ_flag
Cu1 P1 C14 C15 46.7(2) . . . . ?
Cu1 P1 C14 C19 -130.6(2) . . . . ?
Cu1 P1 C20 C21 -137.5(2) . . . . ?
Cu1 P1 C20 C25 39.8(3) . . . . ?
Cu1 P1 C26 C27 19.5(3) . . . . ?
Cu1 P1 C26 C31 -160.8(2) . . . . ?
Cu1 N1 C1 C2 -174.0(2) . . . . ?
Cu1 N1 C5 C4 174.1(2) . . . . ?
P1 C14 C15 C16 -179.2(2) . . . . ?
P1 C14 C19 C18 177.5(2) . . . . ?
P1 C20 C21 C22 176.6(2) . . . . ?
P1 C20 C25 C24 -177.5(2) . . . . ?
P1 C26 C27 C28 179.7(2) . . . . ?
P1 C26 C31 C30 179.8(2) . . . . ?
O1 C7 C8 C9 175.3(3) . . . . ?
O1 C7 C8 C13 -5.9(4) . . . . ?
N1 C1 C2 C3 -0.6(5) . . . . ?
N2 N3 C7 O1 -0.1(3) . . . . ?
N2 N3 C7 C8 -179.2(3) . . . . ?
N3 N2 C6 O1 0.2(3) . . . . ?
N3 N2 C6 C3 -178.7(3) . . . . ?
N3 C7 C8 C9 -5.7(5) . . . . ?
N3 C7 C8 C13 173.1(3) . . . . ?
C1 N1 C5 C4 0.1(4) . . . . ?
C1 C2 C3 C4 0.4(4) . . . . ?
C1 C2 C3 C6 178.5(3) . . . . ?
C2 C3 C4 C5 0.0(4) . . . . ?
C2 C3 C6 O1 -172.4(3) . . . . ?
C2 C3 C6 N2 6.4(5) . . . . ?
C3 C4 C5 N1 -0.3(5) . . . . ?
C4 C3 C6 O1 5.7(4) . . . . ?
C4 C3 C6 N2 -175.5(3) . . . . ?
C5 N1 C1 C2 0.3(4) . . . . ?
C6 O1 C7 N3 0.2(3) . . . . ?
C6 O1 C7 C8 179.3(3) . . . . ?
C6 N2 N3 C7 0.0(3) . . . . ?
C6 C3 C4 C5 -178.0(3) . . . . ?
C7 O1 C6 N2 -0.2(3) . . . . ?
C7 O1 C6 C3 178.7(3) . . . . ?
C7 C8 C9 C10 178.5(3) . . . . ?
C7 C8 C13 C12 -178.6(3) . . . . ?
C8 C9 C10 C11 0.2(5) . . . . ?
C9 C8 C13 C12 0.1(5) . . . . ?
C9 C10 C11 C12 -0.1(5) . . . . ?
C10 C11 C12 C13 0.0(5) . . . . ?
C11 C12 C13 C8 0.0(5) . . . . ?
C13 C8 C9 C10 -0.3(5) . . . . ?
C14 P1 C20 C21 99.8(3) . . . . ?
C14 P1 C20 C25 -82.9(3) . . . . ?
C14 P1 C26 C27 144.3(2) . . . . ?
C14 P1 C26 C31 -36.0(3) . . . . ?
C14 C15 C16 C17 1.6(5) . . . . ?
C15 C14 C19 C18 0.3(5) . . . . ?
C15 C16 C17 C18 0.0(5) . . . . ?
C16 C17 C18 C19 -1.4(5) . . . . ?
C17 C18 C19 C14 1.3(5) . . . . ?
C19 C14 C15 C16 -1.8(4) . . . . ?
C20 P1 C14 C15 170.4(2) . . . . ?
C20 P1 C14 C19 -6.9(3) . . . . ?
C20 P1 C26 C27 -108.0(2) . . . . ?
C20 P1 C26 C31 71.7(3) . . . . ?
C20 C21 C22 C23 1.0(5) . . . . ?
C21 C20 C25 C24 -0.1(5) . . . . ?
C21 C22 C23 C24 -0.6(5) . . . . ?
C22 C23 C24 C25 -0.2(5) . . . . ?
C23 C24 C25 C20 0.5(5) . . . . ?
C25 C20 C21 C22 -0.6(5) . . . . ?
C26 P1 C14 C15 -81.4(2) . . . . ?
C26 P1 C14 C19 101.3(3) . . . . ?
C26 P1 C20 C21 -7.7(3) . . . . ?
C26 P1 C20 C25 169.6(2) . . . . ?
C26 C27 C28 C29 0.8(5) . . . . ?
C27 C26 C31 C30 -0.4(4) . . . . ?
C27 C28 C29 C30 -1.2(5) . . . . ?
C28 C29 C30 C31 0.7(5) . . . . ?
C29 C30 C31 C26 0.1(5) . . . . ?
C31 C26 C27 C28 0.0(4) . . . . ?
